data_4350563
loop_
_publ_author_name
'L\'opez, Xavier'
'Huang, Ming-Yi'
'Huang, Gin-Chen'
'Peng, Shie-Ming'
'Li, Feng-Yin'
'B\'enard, Marc'
'Rohmer, Marie-Madeleine'

_publ_section_title
;
 Even-numbered metal chain complexes: synthesis, characterization, and DFT
 analysis of [Ni4(mu4-Tsdpda)4(H2O)2] (Tsdpda2- =
 N-(p-toluenesulfonyl)dipyridyldiamido), [Ni4(mu4-Tsdpda)4]+, and related
 Ni4 string complexes.
;
_journal_issue 22
_journal_name_full 'Inorganic chemistry'
_journal_page_first 9075
_journal_page_last 9084
_journal_paper_doi 10.1021/ic0612505
_journal_volume 45
_journal_year 2006
_chemical_formula_sum 'C70 H64 Cl2 N16 Ni4 O10 S4'
_chemical_formula_weight 1723.35
_space_group_IT_number 14
_space_group_name_Hall '-P 2ybc'
_space_group_name_H-M_alt 'P 1 21/c 1'
_atom_sites_solution_hydrogens geom
_atom_sites_solution_primary direct
_atom_sites_solution_secondary difmap
_audit_creation_method SHELXL-97
_cell_angle_alpha 90.00
_cell_angle_beta 98.2406(9)
_cell_angle_gamma 90.00
_cell_formula_units_Z 4
_cell_length_a 13.3384(2)
_cell_length_b 21.1767(4)
_cell_length_c 25.5458(4)
_cell_measurement_temperature 150(2)
_cell_volume 7141.2(2)
_computing_structure_refinement 'SHELXL-97 (Sheldrick, 1997)'
_computing_structure_solution 'SHELXS-97 (Sheldrick, 1990)'
_diffrn_ambient_temperature 150(2)
_diffrn_measured_fraction_theta_full 0.993
_diffrn_measured_fraction_theta_max 0.993
_diffrn_radiation_monochromator graphite
_diffrn_radiation_source 'fine-focus sealed tube'
_diffrn_radiation_type MoK\a
_diffrn_radiation_wavelength 0.71073
_diffrn_reflns_av_R_equivalents 0.0665
_diffrn_reflns_av_sigmaI/netI 0.0747
_diffrn_reflns_limit_h_max 15
_diffrn_reflns_limit_h_min -15
_diffrn_reflns_limit_k_max 25
_diffrn_reflns_limit_k_min -20
_diffrn_reflns_limit_l_max 30
_diffrn_reflns_limit_l_min -30
_diffrn_reflns_number 44704
_diffrn_reflns_theta_full 25.00
_diffrn_reflns_theta_max 25.00
_diffrn_reflns_theta_min 1.54
_exptl_absorpt_coefficient_mu 1.302
_exptl_crystal_density_diffrn 1.603
_exptl_crystal_density_method 'not measured'
_exptl_crystal_F_000 3544
_refine_diff_density_max 1.554
_refine_diff_density_min -1.033
_refine_diff_density_rms '0.101 -------------------------------------'
_refine_ls_extinction_coef 0.00011(13)
_refine_ls_extinction_expression Fc^*^=kFc[1+0.001xFc^2^\l^3^/sin(2\q)]^-1/4^
_refine_ls_extinction_method SHELXL
_refine_ls_goodness_of_fit_ref 1.009
_refine_ls_hydrogen_treatment mixed
_refine_ls_matrix_type full
_refine_ls_number_parameters 972
_refine_ls_number_reflns 12478
_refine_ls_number_restraints 9
_refine_ls_restrained_S_all 1.009
_refine_ls_R_factor_all 0.1008
_refine_ls_R_factor_gt 0.0559
_refine_ls_shift/su_max 0.017
_refine_ls_shift/su_mean 0.000
_refine_ls_structure_factor_coef Fsqd
_refine_ls_weighting_details 'calc w=1/[\s^2^(Fo^2^)+(0.0897P)^2^+9.9313P] where P=(Fo^2^+2Fc^2^)/3'
_refine_ls_weighting_scheme calc
_refine_ls_wR_factor_gt 0.1464
_refine_ls_wR_factor_ref 0.1707
_reflns_number_gt 7990
_reflns_number_total 12478
_reflns_threshold_expression >2sigma(I)
_cod_data_source_file ic0612505si20060706_045105.cif
_cod_data_source_block ic10950
_cod_database_code 4350563

loop_
_symmetry_equiv_pos_as_xyz
'x, y, z'
'-x, y+1/2, -z+1/2'
'-x, -y, -z'
'x, -y-1/2, z-1/2'

loop_
_atom_site_label
_atom_site_type_symbol
_atom_site_fract_x
_atom_site_fract_y
_atom_site_fract_z
_atom_site_U_iso_or_equiv
_atom_site_adp_type
_atom_site_occupancy
_atom_site_symmetry_multiplicity
_atom_site_calc_flag
_atom_site_refinement_flags
Ni1 Ni 0.38889(5) 0.80321(3) 0.72637(3) 0.0307(2) Uani 1 1 d .
Ni2 Ni 0.23202(5) 0.81984(3) 0.75877(3) 0.02571(19) Uani 1 1 d .
Ni3 Ni 0.07863(5) 0.83499(3) 0.78991(3) 0.02545(19) Uani 1 1 d .
Ni4 Ni -0.08076(5) 0.84966(3) 0.82035(3) 0.0289(2) Uani 1 1 d .
S1 S -0.02147(11) 0.83335(8) 0.94854(6) 0.0381(4) Uani 1 1 d .
S2 S -0.23861(10) 0.88736(7) 0.71697(6) 0.0341(4) Uani 1 1 d .
S3 S 0.33376(11) 0.83929(8) 0.60035(6) 0.0421(4) Uani 1 1 d .
S4 S 0.53975(10) 0.75868(7) 0.82991(6) 0.0352(4) Uani 1 1 d .
O1 O 0.5181(3) 0.7867(2) 0.69406(17) 0.0381(10) Uani 1 1 d D
H1A H 0.505(4) 0.812(2) 0.6711(18) 0.057 Uiso 1 1 d D
H1B H 0.564(3) 0.786(3) 0.7180(17) 0.057 Uiso 1 1 d D
O2 O -0.2142(3) 0.8693(2) 0.84709(16) 0.0377(10) Uani 1 1 d D
H2A H -0.185(4) 0.881(3) 0.8751(11) 0.057 Uiso 1 1 d D
H2B H -0.266(3) 0.851(3) 0.840(2) 0.057 Uiso 1 1 d D
O3 O -0.1052(3) 0.8768(2) 0.94121(16) 0.0415(10) Uani 1 1 d .
O4 O -0.0312(3) 0.7819(2) 0.98463(16) 0.0456(11) Uani 1 1 d .
O5 O -0.2913(3) 0.83873(19) 0.74202(16) 0.0388(10) Uani 1 1 d .
O6 O -0.2819(3) 0.9501(2) 0.71705(17) 0.0428(10) Uani 1 1 d .
O7 O 0.3116(4) 0.8010(2) 0.55337(17) 0.0579(13) Uani 1 1 d .
O8 O 0.4391(3) 0.8568(2) 0.61432(17) 0.0472(11) Uani 1 1 d .
O9 O 0.5719(3) 0.72628(19) 0.78594(16) 0.0396(10) Uani 1 1 d .
O10 O 0.6179(3) 0.7921(2) 0.86455(17) 0.0422(10) Uani 1 1 d .
N1 N 0.3437(3) 0.7095(2) 0.72957(18) 0.0316(11) Uani 1 1 d .
N2 N 0.2346(3) 0.7383(2) 0.78768(17) 0.0271(10) Uani 1 1 d .
N3 N 0.1168(3) 0.7705(2) 0.84174(17) 0.0270(10) Uani 1 1 d .
N4 N -0.0027(3) 0.8115(2) 0.89080(18) 0.0311(11) Uani 1 1 d .
N5 N 0.3934(3) 0.9012(2) 0.72978(18) 0.0309(11) Uani 1 1 d .
N6 N 0.2200(3) 0.9024(2) 0.73174(17) 0.0266(10) Uani 1 1 d .
N7 N 0.0474(3) 0.8993(2) 0.73660(17) 0.0271(10) Uani 1 1 d .
N8 N -0.1225(3) 0.8840(2) 0.74384(19) 0.0314(11) Uani 1 1 d .
N9 N -0.1039(3) 0.7573(2) 0.79353(18) 0.0297(11) Uani 1 1 d .
N10 N 0.0249(3) 0.7716(2) 0.74258(18) 0.0281(10) Uani 1 1 d .
N11 N 0.1582(3) 0.7866(2) 0.69438(17) 0.0277(10) Uani 1 1 d .
N12 N 0.2979(3) 0.8097(2) 0.65195(18) 0.0325(11) Uani 1 1 d .
N13 N -0.0161(3) 0.9385(2) 0.84157(18) 0.0317(11) Uani 1 1 d .
N14 N 0.1426(3) 0.8970(2) 0.83486(17) 0.0278(10) Uani 1 1 d .
N15 N 0.2988(3) 0.8534(2) 0.82431(17) 0.0258(10) Uani 1 1 d .
N16 N 0.4458(3) 0.8024(2) 0.80678(17) 0.0288(11) Uani 1 1 d .
C1 C 0.3800(5) 0.6668(3) 0.6980(3) 0.0426(16) Uani 1 1 d .
H1C H 0.4286 0.6804 0.6766 0.051 Uiso 1 1 calc R
C2 C 0.3508(5) 0.6050(3) 0.6950(3) 0.0480(17) Uani 1 1 d .
H2C H 0.3795 0.5761 0.6729 0.058 Uiso 1 1 calc R
C3 C 0.2779(5) 0.5855(3) 0.7252(3) 0.0439(16) Uani 1 1 d .
H3A H 0.2550 0.5430 0.7236 0.053 Uiso 1 1 calc R
C4 C 0.2396(4) 0.6278(3) 0.7572(3) 0.0379(15) Uani 1 1 d .
H4A H 0.1899 0.6148 0.7782 0.046 Uiso 1 1 calc R
C5 C 0.2735(4) 0.6908(3) 0.7594(2) 0.0303(13) Uani 1 1 d .
C6 C 0.1891(4) 0.7269(3) 0.8316(2) 0.0319(13) Uani 1 1 d .
C7 C 0.2155(4) 0.6781(3) 0.8671(2) 0.0397(15) Uani 1 1 d .
H7A H 0.2669 0.6490 0.8611 0.048 Uiso 1 1 calc R
C8 C 0.1679(4) 0.6716(3) 0.9107(3) 0.0441(16) Uani 1 1 d .
H8A H 0.1858 0.6378 0.9347 0.053 Uiso 1 1 calc R
C9 C 0.0936(4) 0.7140(3) 0.9200(2) 0.0420(15) Uani 1 1 d .
H9A H 0.0586 0.7087 0.9496 0.050 Uiso 1 1 calc R
C10 C 0.0709(4) 0.7644(3) 0.8856(2) 0.0320(13) Uani 1 1 d .
C11 C 0.0862(4) 0.8777(3) 0.9777(2) 0.0404(15) Uani 1 1 d .
C12 C 0.0801(5) 0.9431(3) 0.9791(3) 0.0473(17) Uani 1 1 d .
H12A H 0.0209 0.9640 0.9626 0.057 Uiso 1 1 calc R
C13 C 0.1614(5) 0.9782(4) 1.0048(3) 0.0537(18) Uani 1 1 d .
H13A H 0.1570 1.0230 1.0053 0.064 Uiso 1 1 calc R
C14 C 0.2474(5) 0.9490(4) 1.0291(3) 0.057(2) Uani 1 1 d .
C15 C 0.2532(5) 0.8828(4) 1.0267(3) 0.058(2) Uani 1 1 d .
H15A H 0.3125 0.8617 1.0428 0.069 Uiso 1 1 calc R
C16 C 0.1722(5) 0.8480(3) 1.0008(3) 0.0496(17) Uani 1 1 d .
H16A H 0.1770 0.8033 0.9991 0.060 Uiso 1 1 calc R
C17 C 0.3352(6) 0.9885(4) 1.0569(3) 0.076(2) Uani 1 1 d .
H17A H 0.3467 1.0248 1.0346 0.114 Uiso 1 1 calc R
H17B H 0.3966 0.9626 1.0629 0.114 Uiso 1 1 calc R
H17C H 0.3186 1.0035 1.0909 0.114 Uiso 1 1 calc R
C18 C 0.4818(4) 0.9312(3) 0.7322(2) 0.0371(14) Uani 1 1 d .
H18A H 0.5409 0.9064 0.7315 0.045 Uiso 1 1 calc R
C19 C 0.4929(4) 0.9952(3) 0.7355(2) 0.0413(15) Uani 1 1 d .
H19A H 0.5570 1.0144 0.7349 0.050 Uiso 1 1 calc R
C20 C 0.4070(4) 1.0315(3) 0.7399(3) 0.0428(16) Uani 1 1 d .
H20A H 0.4117 1.0761 0.7436 0.051 Uiso 1 1 calc R
C21 C 0.3158(4) 1.0013(3) 0.7386(2) 0.0339(14) Uani 1 1 d .
H21A H 0.2569 1.0250 0.7425 0.041 Uiso 1 1 calc R
C22 C 0.3087(4) 0.9363(3) 0.7318(2) 0.0291(13) Uani 1 1 d .
C23 C 0.1254(4) 0.9277(3) 0.7159(2) 0.0276(12) Uani 1 1 d .
C24 C 0.1060(4) 0.9755(3) 0.6794(2) 0.0393(15) Uani 1 1 d .
H24A H 0.1597 0.9938 0.6638 0.047 Uiso 1 1 calc R
C25 C 0.0078(4) 0.9966(3) 0.6655(3) 0.0440(16) Uani 1 1 d .
H25A H -0.0057 1.0303 0.6410 0.053 Uiso 1 1 calc R
C26 C -0.0700(4) 0.9693(3) 0.6866(2) 0.0384(15) Uani 1 1 d .
H26A H -0.1371 0.9848 0.6777 0.046 Uiso 1 1 calc R
C27 C -0.0506(4) 0.9188(3) 0.7212(2) 0.0318(13) Uani 1 1 d .
C28 C -0.2442(4) 0.8663(3) 0.6500(2) 0.0393(15) Uani 1 1 d .
C29 C -0.3242(5) 0.8877(3) 0.6131(3) 0.0523(18) Uani 1 1 d .
H29A H -0.3721 0.9167 0.6234 0.063 Uiso 1 1 calc R
C30 C -0.3336(5) 0.8663(4) 0.5612(3) 0.059(2) Uani 1 1 d .
H30A H -0.3891 0.8807 0.5366 0.071 Uiso 1 1 calc R
C31 C -0.2657(5) 0.8252(3) 0.5440(3) 0.0487(17) Uani 1 1 d .
C32 C -0.1851(6) 0.8073(4) 0.5799(3) 0.069(2) Uani 1 1 d .
H32A H -0.1352 0.7801 0.5692 0.083 Uiso 1 1 calc R
C33 C -0.1744(5) 0.8282(4) 0.6319(3) 0.061(2) Uani 1 1 d .
H33A H -0.1166 0.8155 0.6556 0.073 Uiso 1 1 calc R
C34 C -0.2784(5) 0.7996(4) 0.4890(3) 0.064(2) Uani 1 1 d .
H34A H -0.2123 0.7867 0.4801 0.096 Uiso 1 1 calc R
H34B H -0.3075 0.8323 0.4642 0.096 Uiso 1 1 calc R
H34C H -0.3238 0.7630 0.4865 0.096 Uiso 1 1 calc R
C35 C -0.1723(4) 0.7204(3) 0.8129(2) 0.0382(15) Uani 1 1 d .
H35A H -0.2134 0.7386 0.8363 0.046 Uiso 1 1 calc R
C36 C -0.1853(5) 0.6568(3) 0.8002(3) 0.0485(17) Uani 1 1 d .
H36A H -0.2360 0.6325 0.8135 0.058 Uiso 1 1 calc R
C37 C -0.1233(5) 0.6303(3) 0.7682(3) 0.0461(16) Uani 1 1 d .
H37A H -0.1288 0.5866 0.7599 0.055 Uiso 1 1 calc R
C38 C -0.0527(4) 0.6670(3) 0.7479(2) 0.0392(15) Uani 1 1 d .
H38A H -0.0092 0.6485 0.7258 0.047 Uiso 1 1 calc R
C39 C -0.0452(4) 0.7316(3) 0.7599(2) 0.0304(13) Uani 1 1 d .
C40 C 0.0652(4) 0.7604(2) 0.6968(2) 0.0286(13) Uani 1 1 d .
C41 C 0.0139(4) 0.7284(3) 0.6533(2) 0.0340(14) Uani 1 1 d .
H41A H -0.0509 0.7104 0.6546 0.041 Uiso 1 1 calc R
C42 C 0.0588(5) 0.7234(3) 0.6088(2) 0.0422(16) Uani 1 1 d .
H42A H 0.0250 0.7010 0.5792 0.051 Uiso 1 1 calc R
C43 C 0.1513(5) 0.7499(3) 0.6059(2) 0.0431(16) Uani 1 1 d .
H43A H 0.1813 0.7461 0.5745 0.052 Uiso 1 1 calc R
C44 C 0.2012(4) 0.7825(3) 0.6493(2) 0.0317(13) Uani 1 1 d .
C45 C 0.2690(5) 0.9120(3) 0.5856(2) 0.0455(16) Uani 1 1 d .
C46 C 0.1705(6) 0.9109(4) 0.5590(3) 0.062(2) Uani 1 1 d .
H46A H 0.1373 0.8722 0.5488 0.074 Uiso 1 1 calc R
C47 C 0.1220(6) 0.9688(4) 0.5477(3) 0.075(2) Uani 1 1 d .
H47A H 0.0538 0.9688 0.5308 0.090 Uiso 1 1 calc R
C48 C 0.1682(6) 1.0253(4) 0.5599(3) 0.064(2) Uani 1 1 d .
C49 C 0.2669(5) 1.0246(4) 0.5861(3) 0.0553(19) Uani 1 1 d .
H49A H 0.3009 1.0635 0.5948 0.066 Uiso 1 1 calc R
C50 C 0.3163(5) 0.9688(3) 0.5995(3) 0.0469(17) Uani 1 1 d .
H50A H 0.3830 0.9692 0.6184 0.056 Uiso 1 1 calc R
C51 C 0.1111(7) 1.0873(4) 0.5483(4) 0.086(3) Uani 1 1 d .
H51A H 0.0398 1.0813 0.5524 0.129 Uiso 1 1 calc R
H51B H 0.1159 1.1006 0.5120 0.129 Uiso 1 1 calc R
H51C H 0.1410 1.1198 0.5731 0.129 Uiso 1 1 calc R
C52 C -0.0767(4) 0.9871(3) 0.8497(2) 0.0366(14) Uani 1 1 d .
H52A H -0.1477 0.9798 0.8455 0.044 Uiso 1 1 calc R
C53 C -0.0426(5) 1.0461(3) 0.8634(3) 0.0416(15) Uani 1 1 d .
H53A H -0.0880 1.0785 0.8705 0.050 Uiso 1 1 calc R
C54 C 0.0610(5) 1.0577(3) 0.8667(3) 0.0424(15) Uani 1 1 d .
H54A H 0.0872 1.0987 0.8752 0.051 Uiso 1 1 calc R
C55 C 0.1250(4) 1.0094(3) 0.8575(2) 0.0342(14) Uani 1 1 d .
H55A H 0.1956 1.0171 0.8589 0.041 Uiso 1 1 calc R
C56 C 0.0859(4) 0.9484(3) 0.8458(2) 0.0298(13) Uani 1 1 d .
C57 C 0.2459(4) 0.8917(2) 0.8532(2) 0.0278(12) Uani 1 1 d .
C58 C 0.2923(4) 0.9196(3) 0.8996(2) 0.0350(14) Uani 1 1 d .
H58A H 0.2541 0.9441 0.9208 0.042 Uiso 1 1 calc R
C59 C 0.3948(4) 0.9110(3) 0.9143(2) 0.0408(15) Uani 1 1 d .
H59A H 0.4280 0.9312 0.9452 0.049 Uiso 1 1 calc R
C60 C 0.4498(4) 0.8735(3) 0.8847(2) 0.0404(15) Uani 1 1 d .
H60A H 0.5207 0.8686 0.8946 0.048 Uiso 1 1 calc R
C61 C 0.4000(4) 0.8426(3) 0.8399(2) 0.0307(13) Uani 1 1 d .
C62 C 0.4936(4) 0.6992(3) 0.8696(2) 0.0357(14) Uani 1 1 d .
C63 C 0.4729(4) 0.7129(3) 0.9203(2) 0.0419(15) Uani 1 1 d .
H63A H 0.4813 0.7546 0.9338 0.050 Uiso 1 1 calc R
C64 C 0.4402(5) 0.6653(3) 0.9508(2) 0.0435(16) Uani 1 1 d .
H64A H 0.4249 0.6749 0.9851 0.052 Uiso 1 1 calc R
C65 C 0.4294(4) 0.6038(3) 0.9323(3) 0.0438(16) Uani 1 1 d .
C66 C 0.4495(4) 0.5914(3) 0.8816(3) 0.0458(16) Uani 1 1 d .
H66A H 0.4417 0.5497 0.8681 0.055 Uiso 1 1 calc R
C67 C 0.4808(4) 0.6387(3) 0.8501(3) 0.0417(15) Uani 1 1 d .
H67A H 0.4933 0.6294 0.8152 0.050 Uiso 1 1 calc R
C68 C 0.3913(6) 0.5517(3) 0.9652(3) 0.063(2) Uani 1 1 d .
H68A H 0.4326 0.5137 0.9632 0.094 Uiso 1 1 calc R
H68B H 0.3205 0.5422 0.9514 0.094 Uiso 1 1 calc R
H68C H 0.3962 0.5654 1.0021 0.094 Uiso 1 1 calc R
C69 C 0.6468(8) 0.6821(4) 0.6230(5) 0.118(4) Uani 1 1 d D
H69A H 0.6534 0.7106 0.6540 0.142 Uiso 1 1 calc R
H69B H 0.7098 0.6849 0.6068 0.142 Uiso 1 1 calc R
C70 C 0.5555(10) 0.7026(5) 0.5824(4) 0.130(5) Uani 1 1 d D
H70A H 0.5615 0.7479 0.5739 0.156 Uiso 1 1 calc R
H70B H 0.4919 0.6964 0.5974 0.156 Uiso 1 1 calc R
Cl1 Cl 0.6288(4) 0.6032(3) 0.64342(18) 0.219(3) Uani 1 1 d D
Cl2 Cl 0.5530(4) 0.6567(2) 0.52416(15) 0.1712(17) Uani 1 1 d D

loop_
_atom_site_aniso_label
_atom_site_aniso_U_11
_atom_site_aniso_U_22
_atom_site_aniso_U_33
_atom_site_aniso_U_23
_atom_site_aniso_U_13
_atom_site_aniso_U_12
Ni1 0.0219(4) 0.0335(4) 0.0379(4) -0.0012(3) 0.0085(3) 0.0011(3)
Ni2 0.0190(4) 0.0277(4) 0.0308(4) -0.0001(3) 0.0050(3) -0.0008(3)
Ni3 0.0187(3) 0.0283(4) 0.0297(4) 0.0001(3) 0.0046(3) -0.0011(3)
Ni4 0.0192(4) 0.0336(4) 0.0348(4) 0.0002(3) 0.0067(3) -0.0005(3)
S1 0.0302(8) 0.0515(10) 0.0338(8) -0.0014(7) 0.0088(6) -0.0055(7)
S2 0.0188(7) 0.0402(9) 0.0436(9) 0.0028(7) 0.0050(6) 0.0009(6)
S3 0.0351(8) 0.0556(10) 0.0380(9) 0.0016(8) 0.0131(7) -0.0038(7)
S4 0.0202(7) 0.0406(9) 0.0456(9) 0.0032(7) 0.0075(6) 0.0040(6)
O1 0.024(2) 0.051(3) 0.041(3) 0.000(2) 0.0107(18) 0.0083(19)
O2 0.019(2) 0.050(3) 0.046(3) -0.008(2) 0.0084(18) -0.0021(19)
O3 0.030(2) 0.054(3) 0.043(2) -0.008(2) 0.0119(18) 0.001(2)
O4 0.040(2) 0.061(3) 0.038(2) 0.005(2) 0.0132(19) -0.009(2)
O5 0.023(2) 0.047(3) 0.047(2) 0.006(2) 0.0053(18) -0.0022(18)
O6 0.026(2) 0.044(3) 0.058(3) 0.002(2) 0.0043(19) 0.0045(19)
O7 0.064(3) 0.075(3) 0.040(3) -0.010(2) 0.023(2) -0.014(3)
O8 0.035(2) 0.064(3) 0.046(3) 0.011(2) 0.0150(19) -0.004(2)
O9 0.028(2) 0.046(3) 0.048(3) 0.003(2) 0.0158(19) 0.0076(19)
O10 0.022(2) 0.051(3) 0.053(3) 0.005(2) 0.0027(18) -0.0018(19)
N1 0.025(2) 0.031(3) 0.039(3) -0.005(2) 0.006(2) 0.006(2)
N2 0.019(2) 0.029(3) 0.034(3) 0.004(2) 0.007(2) 0.0011(19)
N3 0.018(2) 0.030(3) 0.033(3) 0.002(2) 0.0041(19) -0.0036(19)
N4 0.026(2) 0.039(3) 0.030(3) 0.003(2) 0.010(2) -0.002(2)
N5 0.018(2) 0.038(3) 0.039(3) 0.002(2) 0.010(2) -0.002(2)
N6 0.017(2) 0.028(3) 0.036(3) 0.001(2) 0.0065(19) -0.0003(19)
N7 0.018(2) 0.030(3) 0.033(3) 0.001(2) 0.0038(19) 0.0003(19)
N8 0.015(2) 0.035(3) 0.045(3) 0.003(2) 0.004(2) 0.000(2)
N9 0.018(2) 0.033(3) 0.038(3) 0.000(2) 0.003(2) -0.004(2)
N10 0.020(2) 0.030(3) 0.035(3) -0.002(2) 0.005(2) -0.004(2)
N11 0.024(2) 0.028(3) 0.032(3) -0.004(2) 0.006(2) 0.000(2)
N12 0.027(2) 0.043(3) 0.029(3) 0.003(2) 0.008(2) -0.002(2)
N13 0.024(2) 0.033(3) 0.039(3) -0.002(2) 0.012(2) 0.002(2)
N14 0.019(2) 0.031(3) 0.035(3) -0.003(2) 0.0077(19) -0.0021(19)
N15 0.021(2) 0.026(2) 0.030(3) -0.003(2) 0.0035(19) -0.0033(19)
N16 0.021(2) 0.032(3) 0.034(3) 0.004(2) 0.007(2) 0.003(2)
C1 0.035(3) 0.042(4) 0.053(4) -0.004(3) 0.011(3) 0.008(3)
C2 0.047(4) 0.039(4) 0.057(4) -0.011(3) 0.005(3) 0.007(3)
C3 0.035(3) 0.033(3) 0.061(4) -0.007(3) 0.000(3) 0.000(3)
C4 0.028(3) 0.030(3) 0.056(4) 0.001(3) 0.007(3) 0.005(3)
C5 0.023(3) 0.033(3) 0.034(3) -0.001(3) 0.000(2) 0.000(2)
C6 0.022(3) 0.033(3) 0.041(4) 0.001(3) 0.005(3) -0.003(2)
C7 0.030(3) 0.042(4) 0.048(4) 0.008(3) 0.008(3) 0.006(3)
C8 0.036(3) 0.051(4) 0.046(4) 0.025(3) 0.005(3) 0.009(3)
C9 0.036(3) 0.053(4) 0.039(4) 0.007(3) 0.013(3) 0.000(3)
C10 0.023(3) 0.040(4) 0.033(3) 0.006(3) 0.006(2) -0.005(3)
C11 0.032(3) 0.055(4) 0.035(4) -0.004(3) 0.008(3) -0.005(3)
C12 0.040(4) 0.061(5) 0.045(4) -0.015(3) 0.016(3) -0.003(3)
C13 0.049(4) 0.065(5) 0.049(4) -0.020(4) 0.015(3) -0.012(4)
C14 0.044(4) 0.084(6) 0.043(4) -0.008(4) 0.004(3) -0.018(4)
C15 0.050(4) 0.074(6) 0.045(4) 0.012(4) -0.007(3) -0.015(4)
C16 0.045(4) 0.056(4) 0.046(4) 0.012(3) -0.002(3) -0.010(3)
C17 0.060(5) 0.101(7) 0.066(5) -0.009(5) 0.005(4) -0.031(5)
C18 0.024(3) 0.042(4) 0.047(4) 0.001(3) 0.013(3) -0.003(3)
C19 0.023(3) 0.048(4) 0.055(4) 0.001(3) 0.012(3) -0.010(3)
C20 0.034(3) 0.039(4) 0.058(4) 0.004(3) 0.015(3) -0.007(3)
C21 0.023(3) 0.037(3) 0.044(4) 0.001(3) 0.009(3) 0.005(3)
C22 0.025(3) 0.031(3) 0.031(3) 0.003(2) 0.005(2) 0.000(2)
C23 0.021(3) 0.031(3) 0.031(3) 0.000(2) 0.006(2) 0.001(2)
C24 0.026(3) 0.042(4) 0.051(4) 0.014(3) 0.006(3) -0.004(3)
C25 0.032(3) 0.046(4) 0.055(4) 0.015(3) 0.007(3) -0.001(3)
C26 0.021(3) 0.044(4) 0.050(4) 0.012(3) 0.006(3) 0.003(3)
C27 0.026(3) 0.037(3) 0.033(3) -0.002(3) 0.005(2) 0.004(3)
C28 0.022(3) 0.046(4) 0.048(4) 0.003(3) 0.001(3) -0.003(3)
C29 0.040(4) 0.053(4) 0.061(5) 0.006(4) -0.001(3) 0.010(3)
C30 0.046(4) 0.080(6) 0.047(4) 0.002(4) -0.011(3) 0.005(4)
C31 0.039(4) 0.055(4) 0.050(4) -0.002(3) -0.001(3) -0.002(3)
C32 0.058(5) 0.086(6) 0.060(5) -0.017(4) 0.001(4) 0.016(4)
C33 0.053(4) 0.075(5) 0.050(5) 0.001(4) -0.004(4) 0.026(4)
C34 0.052(4) 0.087(6) 0.051(5) -0.001(4) -0.002(4) -0.008(4)
C35 0.025(3) 0.043(4) 0.048(4) 0.003(3) 0.011(3) 0.001(3)
C36 0.037(4) 0.038(4) 0.075(5) -0.002(3) 0.020(3) -0.011(3)
C37 0.040(4) 0.033(4) 0.066(5) -0.004(3) 0.013(3) -0.010(3)
C38 0.034(3) 0.039(4) 0.046(4) -0.003(3) 0.010(3) -0.004(3)
C39 0.024(3) 0.029(3) 0.037(3) 0.001(3) 0.000(2) 0.000(2)
C40 0.027(3) 0.024(3) 0.035(3) 0.004(2) 0.007(2) 0.004(2)
C41 0.027(3) 0.038(3) 0.038(3) -0.004(3) 0.006(3) -0.006(3)
C42 0.041(4) 0.049(4) 0.035(4) -0.010(3) 0.001(3) -0.008(3)
C43 0.047(4) 0.049(4) 0.035(4) -0.008(3) 0.009(3) -0.010(3)
C44 0.027(3) 0.039(3) 0.029(3) -0.003(3) 0.004(2) 0.004(3)
C45 0.045(4) 0.061(5) 0.033(4) 0.008(3) 0.012(3) -0.003(3)
C46 0.061(5) 0.068(5) 0.051(5) 0.013(4) -0.009(4) -0.007(4)
C47 0.065(5) 0.077(6) 0.076(6) 0.022(5) -0.015(4) 0.003(5)
C48 0.066(5) 0.063(5) 0.062(5) 0.024(4) 0.004(4) 0.001(4)
C49 0.058(5) 0.059(5) 0.051(4) 0.015(4) 0.013(4) -0.008(4)
C50 0.041(4) 0.056(4) 0.047(4) 0.006(3) 0.016(3) -0.006(3)
C51 0.089(6) 0.074(6) 0.091(7) 0.028(5) -0.003(5) 0.004(5)
C52 0.025(3) 0.035(3) 0.052(4) -0.003(3) 0.012(3) 0.003(3)
C53 0.036(3) 0.038(4) 0.053(4) -0.003(3) 0.014(3) 0.007(3)
C54 0.046(4) 0.029(3) 0.053(4) -0.003(3) 0.011(3) -0.004(3)
C55 0.028(3) 0.029(3) 0.045(4) -0.002(3) 0.007(3) -0.001(3)
C56 0.030(3) 0.031(3) 0.029(3) -0.004(2) 0.007(2) 0.000(3)
C57 0.023(3) 0.026(3) 0.035(3) 0.002(2) 0.005(2) -0.001(2)
C58 0.028(3) 0.039(3) 0.038(3) -0.004(3) 0.003(3) 0.003(3)
C59 0.037(3) 0.044(4) 0.039(4) -0.008(3) -0.001(3) -0.004(3)
C60 0.022(3) 0.047(4) 0.052(4) -0.006(3) 0.002(3) 0.003(3)
C61 0.022(3) 0.034(3) 0.035(3) 0.001(3) 0.002(2) 0.000(2)
C62 0.025(3) 0.042(4) 0.041(4) 0.007(3) 0.007(3) 0.009(3)
C63 0.036(3) 0.043(4) 0.046(4) -0.002(3) 0.004(3) 0.004(3)
C64 0.039(4) 0.057(4) 0.035(4) 0.005(3) 0.008(3) 0.004(3)
C65 0.035(3) 0.047(4) 0.050(4) 0.011(3) 0.007(3) 0.010(3)
C66 0.039(4) 0.036(4) 0.065(5) 0.004(3) 0.015(3) 0.011(3)
C67 0.042(4) 0.038(4) 0.048(4) 0.003(3) 0.016(3) 0.008(3)
C68 0.067(5) 0.056(5) 0.068(5) 0.026(4) 0.018(4) 0.013(4)
C69 0.114(9) 0.096(8) 0.149(11) -0.016(8) 0.035(8) 0.012(7)
C70 0.209(14) 0.097(9) 0.096(9) -0.006(7) 0.064(9) 0.030(9)
Cl1 0.248(5) 0.260(6) 0.170(4) 0.118(4) 0.107(4) 0.167(4)
Cl2 0.237(5) 0.165(4) 0.109(3) 0.003(2) 0.017(3) -0.042(3)

loop_
_atom_type_symbol
_atom_type_description
_atom_type_scat_dispersion_real
_atom_type_scat_dispersion_imag
_atom_type_scat_source
C C 0.0033 0.0016 'International Tables Vol C Tables 4.2.6.8 and 6.1.1.4'
H H 0.0000 0.0000 'International Tables Vol C Tables 4.2.6.8 and 6.1.1.4'
N N 0.0061 0.0033 'International Tables Vol C Tables 4.2.6.8 and 6.1.1.4'
O O 0.0106 0.0060 'International Tables Vol C Tables 4.2.6.8 and 6.1.1.4'
S S 0.1246 0.1234 'International Tables Vol C Tables 4.2.6.8 and 6.1.1.4'
Cl Cl 0.1484 0.1585 'International Tables Vol C Tables 4.2.6.8 and 6.1.1.4'
Ni Ni 0.3393 1.1124 'International Tables Vol C Tables 4.2.6.8 and 6.1.1.4'

loop_
_geom_angle_atom_site_label_1
_geom_angle_atom_site_label_2
_geom_angle_atom_site_label_3
_geom_angle
O1 Ni1 N5 99.62(17)
O1 Ni1 N1 96.79(17)
N5 Ni1 N1 163.45(17)
O1 Ni1 N16 100.77(16)
N5 Ni1 N16 87.89(18)
N1 Ni1 N16 91.13(18)
O1 Ni1 N12 93.27(17)
N5 Ni1 N12 88.96(18)
N1 Ni1 N12 88.01(18)
N16 Ni1 N12 165.94(17)
O1 Ni1 Ni2 176.21(12)
N5 Ni1 Ni2 81.91(12)
N1 Ni1 Ni2 81.58(12)
N16 Ni1 Ni2 82.72(12)
N12 Ni1 Ni2 83.27(12)
N2 Ni2 N6 175.66(18)
N2 Ni2 N15 91.01(19)
N6 Ni2 N15 88.86(19)
N2 Ni2 N11 88.76(19)
N6 Ni2 N11 91.13(19)
N15 Ni2 N11 176.97(18)
N2 Ni2 Ni3 87.70(13)
N6 Ni2 Ni3 87.96(13)
N15 Ni2 Ni3 88.38(13)
N11 Ni2 Ni3 88.59(13)
N2 Ni2 Ni1 91.90(13)
N6 Ni2 Ni1 92.44(13)
N15 Ni2 Ni1 92.10(13)
N11 Ni2 Ni1 90.93(13)
Ni3 Ni2 Ni1 179.38(4)
N14 Ni3 N10 175.13(19)
N14 Ni3 N3 91.34(19)
N10 Ni3 N3 88.57(19)
N14 Ni3 N7 88.36(19)
N10 Ni3 N7 91.47(19)
N3 Ni3 N7 176.86(18)
N14 Ni3 Ni2 87.74(13)
N10 Ni3 Ni2 87.39(13)
N3 Ni3 Ni2 88.75(13)
N7 Ni3 Ni2 88.12(13)
N14 Ni3 Ni4 93.32(13)
N10 Ni3 Ni4 91.55(13)
N3 Ni3 Ni4 91.64(13)
N7 Ni3 Ni4 91.49(13)
Ni2 Ni3 Ni4 178.87(4)
O2 Ni4 N9 101.92(17)
O2 Ni4 N8 96.57(16)
N9 Ni4 N8 90.69(18)
O2 Ni4 N4 98.06(17)
N9 Ni4 N4 87.27(18)
N8 Ni4 N4 165.33(17)
O2 Ni4 N13 94.38(17)
N9 Ni4 N13 163.66(17)
N8 Ni4 N13 88.54(18)
N4 Ni4 N13 89.35(18)
O2 Ni4 Ni3 175.64(13)
N9 Ni4 Ni3 82.38(12)
N8 Ni4 Ni3 82.56(12)
N4 Ni4 Ni3 82.77(12)
N13 Ni4 Ni3 81.34(12)
O3 S1 O4 115.3(3)
O3 S1 N4 106.6(2)
O4 S1 N4 114.3(3)
O3 S1 C11 106.3(3)
O4 S1 C11 105.7(3)
N4 S1 C11 108.3(3)
O5 S2 O6 115.7(2)
O5 S2 N8 106.2(2)
O6 S2 N8 113.7(2)
O5 S2 C28 107.1(3)
O6 S2 C28 105.8(3)
N8 S2 C28 108.0(3)
O7 S3 O8 115.1(3)
O7 S3 N12 114.7(3)
O8 S3 N12 107.0(2)
O7 S3 C45 105.9(3)
O8 S3 C45 104.7(3)
N12 S3 C45 108.7(3)
O9 S4 O10 116.2(2)
O9 S4 N16 107.1(2)
O10 S4 N16 113.5(2)
O9 S4 C62 105.9(3)
O10 S4 C62 105.9(3)
N16 S4 C62 107.6(2)
C1 N1 C5 118.7(5)
C1 N1 Ni1 119.1(4)
C5 N1 Ni1 122.0(4)
C6 N2 C5 123.0(5)
C6 N2 Ni2 119.8(4)
C5 N2 Ni2 116.8(4)
C10 N3 C6 119.9(5)
C10 N3 Ni3 122.0(4)
C6 N3 Ni3 117.9(4)
C10 N4 S1 119.4(4)
C10 N4 Ni4 117.0(3)
S1 N4 Ni4 123.6(3)
C18 N5 C22 118.2(5)
C18 N5 Ni1 119.9(4)
C22 N5 Ni1 121.9(3)
C23 N6 C22 123.2(4)
C23 N6 Ni2 119.7(3)
C22 N6 Ni2 117.0(3)
C23 N7 C27 120.0(5)
C23 N7 Ni3 118.9(3)
C27 N7 Ni3 121.0(4)
C27 N8 S2 118.5(4)
C27 N8 Ni4 117.7(3)
S2 N8 Ni4 121.9(3)
C35 N9 C39 118.9(5)
C35 N9 Ni4 120.0(4)
C39 N9 Ni4 120.9(4)
C40 N10 C39 122.0(5)
C40 N10 Ni3 120.8(4)
C39 N10 Ni3 116.5(4)
C44 N11 C40 120.4(5)
C44 N11 Ni2 121.4(4)
C40 N11 Ni2 117.7(4)
C44 N12 S3 120.3(4)
C44 N12 Ni1 115.0(3)
S3 N12 Ni1 124.7(3)
C52 N13 C56 119.0(5)
C52 N13 Ni4 119.4(4)
C56 N13 Ni4 121.6(4)
C56 N14 C57 122.7(4)
C56 N14 Ni3 117.7(3)
C57 N14 Ni3 119.4(3)
C57 N15 C61 120.6(4)
C57 N15 Ni2 118.8(3)
C61 N15 Ni2 120.4(4)
C61 N16 S4 121.0(4)
C61 N16 Ni1 117.4(3)
S4 N16 Ni1 121.6(3)
N1 C1 C2 123.5(6)
C1 C2 C3 118.1(6)
C4 C3 C2 119.5(6)
C3 C4 C5 120.1(6)
N1 C5 N2 115.2(5)
N1 C5 C4 120.1(5)
N2 C5 C4 124.6(5)
N2 C6 N3 116.0(5)
N2 C6 C7 124.4(5)
N3 C6 C7 119.5(5)
C8 C7 C6 120.2(6)
C7 C8 C9 120.3(6)
C8 C9 C10 119.1(6)
N3 C10 C9 120.8(5)
N3 C10 N4 114.2(5)
C9 C10 N4 124.9(5)
C16 C11 C12 119.8(6)
C16 C11 S1 120.8(5)
C12 C11 S1 119.3(5)
C11 C12 C13 119.9(6)
C14 C13 C12 120.9(7)
C13 C14 C15 118.6(6)
C13 C14 C17 119.9(8)
C15 C14 C17 121.5(7)
C16 C15 C14 120.3(7)
C11 C16 C15 120.4(7)
N5 C18 C19 124.3(5)
C18 C19 C20 118.0(5)
C21 C20 C19 118.4(6)
C20 C21 C22 120.7(5)
N5 C22 N6 115.6(5)
N5 C22 C21 120.3(5)
N6 C22 C21 123.9(5)
N7 C23 C24 120.3(5)
N7 C23 N6 115.5(5)
C24 C23 N6 124.0(5)
C23 C24 C25 119.4(5)
C26 C25 C24 120.5(6)
C25 C26 C27 119.7(5)
N7 C27 C26 119.8(5)
N7 C27 N8 113.8(5)
C26 C27 N8 126.4(5)
C33 C28 C29 117.2(6)
C33 C28 S2 123.1(5)
C29 C28 S2 119.8(5)
C30 C29 C28 119.6(6)
C31 C30 C29 122.6(6)
C32 C31 C30 117.0(7)
C32 C31 C34 120.4(7)
C30 C31 C34 122.6(6)
C31 C32 C33 121.2(7)
C28 C33 C32 122.2(6)
N9 C35 C36 123.0(6)
C37 C36 C35 118.2(6)
C36 C37 C38 119.9(6)
C37 C38 C39 120.0(6)
N9 C39 N10 115.8(5)
N9 C39 C38 120.0(5)
N10 C39 C38 124.0(5)
N11 C40 N10 115.8(5)
N11 C40 C41 120.3(5)
N10 C40 C41 123.7(5)
C42 C41 C40 118.6(5)
C41 C42 C43 121.5(6)
C42 C43 C44 119.4(6)
N11 C44 C43 119.7(5)
N11 C44 N12 115.3(5)
C43 C44 N12 124.9(5)
C50 C45 C46 120.3(7)
C50 C45 S3 120.6(5)
C46 C45 S3 119.0(6)
C45 C46 C47 117.6(7)
C48 C47 C46 122.9(7)
C47 C48 C49 118.0(7)
C47 C48 C51 120.9(7)
C49 C48 C51 121.0(8)
C50 C49 C48 121.0(7)
C49 C50 C45 120.1(6)
N13 C52 C53 123.9(5)
C52 C53 C54 118.1(6)
C55 C54 C53 119.5(6)
C54 C55 C56 119.9(5)
N13 C56 N14 115.7(5)
N13 C56 C55 119.5(5)
N14 C56 C55 124.7(5)
N15 C57 C58 120.9(5)
N15 C57 N14 115.6(5)
C58 C57 N14 123.4(5)
C59 C58 C57 118.7(5)
C58 C59 C60 120.8(6)
C59 C60 C61 119.4(5)
N15 C61 N16 115.1(5)
N15 C61 C60 119.4(5)
N16 C61 C60 125.5(5)
C67 C62 C63 119.9(6)
C67 C62 S4 119.2(5)
C63 C62 S4 120.8(5)
C64 C63 C62 119.5(6)
C63 C64 C65 121.3(6)
C64 C65 C66 118.1(6)
C64 C65 C68 121.5(6)
C66 C65 C68 120.3(6)
C67 C66 C65 121.5(6)
C62 C67 C66 119.6(6)
C70 C69 Cl1 109.6(8)
C69 C70 Cl2 109.1(8)

loop_
_geom_bond_atom_site_label_1
_geom_bond_atom_site_label_2
_geom_bond_distance
Ni1 O1 2.045(4)
Ni1 N5 2.076(5)
Ni1 N1 2.080(5)
Ni1 N16 2.086(4)
Ni1 N12 2.108(4)
Ni1 Ni2 2.3840(9)
Ni2 N2 1.877(4)
Ni2 N6 1.878(4)
Ni2 N15 1.917(4)
Ni2 N11 1.925(4)
Ni2 Ni3 2.3213(9)
Ni3 N14 1.868(4)
Ni3 N10 1.878(4)
Ni3 N3 1.919(4)
Ni3 N7 1.928(4)
Ni3 Ni4 2.3864(9)
Ni4 O2 2.039(4)
Ni4 N9 2.082(5)
Ni4 N8 2.084(5)
Ni4 N4 2.107(4)
Ni4 N13 2.108(5)
S1 O3 1.439(4)
S1 O4 1.445(4)
S1 N4 1.599(5)
S1 C11 1.787(6)
S2 O5 1.446(4)
S2 O6 1.448(4)
S2 N8 1.603(4)
S2 C28 1.759(6)
S3 O7 1.443(5)
S3 O8 1.448(4)
S3 N12 1.593(5)
S3 C45 1.779(7)
S4 O9 1.433(4)
S4 O10 1.451(4)
S4 N16 1.600(4)
S4 C62 1.780(6)
N1 C1 1.347(7)
N1 C5 1.348(7)
N2 C6 1.372(7)
N2 C5 1.381(7)
N3 C10 1.358(7)
N3 C6 1.385(7)
N4 C10 1.419(7)
N5 C18 1.333(7)
N5 C22 1.359(7)
N6 C23 1.378(6)
N6 C22 1.383(7)
N7 C23 1.371(7)
N7 C27 1.374(7)
N8 C27 1.399(7)
N9 C35 1.348(7)
N9 C39 1.357(7)
N10 C40 1.376(7)
N10 C39 1.381(7)
N11 C44 1.360(7)
N11 C40 1.370(7)
N12 C44 1.406(7)
N13 C52 1.344(7)
N13 C56 1.366(7)
N14 C56 1.377(7)
N14 C57 1.394(6)
N15 C57 1.360(7)
N15 C61 1.371(6)
N16 C61 1.400(7)
C1 C2 1.364(9)
C2 C3 1.388(9)
C3 C4 1.361(8)
C4 C5 1.407(8)
C6 C7 1.388(8)
C7 C8 1.365(9)
C8 C9 1.382(9)
C9 C10 1.389(8)
C11 C16 1.366(9)
C11 C12 1.388(9)
C12 C13 1.398(9)
C13 C14 1.371(10)
C14 C15 1.405(11)
C14 C17 1.530(9)
C15 C16 1.394(9)
C18 C19 1.365(8)
C19 C20 1.397(8)
C20 C21 1.371(8)
C21 C22 1.390(8)
C23 C24 1.376(8)
C24 C25 1.381(8)
C25 C26 1.365(8)
C26 C27 1.388(8)
C28 C33 1.362(9)
C28 C29 1.396(8)
C29 C30 1.389(10)
C30 C31 1.374(10)
C31 C32 1.363(9)
C31 C34 1.494(10)
C32 C33 1.386(10)
C35 C36 1.389(9)
C36 C37 1.366(9)
C37 C38 1.378(8)
C38 C39 1.402(8)
C40 C41 1.394(8)
C41 C42 1.361(8)
C42 C43 1.368(8)
C43 C44 1.393(8)
C45 C50 1.379(9)
C45 C46 1.391(9)
C46 C47 1.396(11)
C47 C48 1.360(11)
C48 C49 1.388(10)
C48 C51 1.526(11)
C49 C50 1.373(9)
C52 C53 1.357(8)
C53 C54 1.395(8)
C54 C55 1.375(8)
C55 C56 1.408(8)
C57 C58 1.389(8)
C58 C59 1.376(8)
C59 C60 1.378(8)
C60 C61 1.400(8)
C62 C67 1.376(8)
C62 C63 1.394(8)
C63 C64 1.382(9)
C64 C65 1.385(9)
C65 C66 1.386(9)
C65 C68 1.517(9)
C66 C67 1.386(9)
C69 C70 1.544(9)
C69 Cl1 1.776(8)
C70 Cl2 1.773(7)
